data_7025728
loop_
_publ_author_name
'Bruce, Michael I.'
'Humphrey, Paul A.'
'Zaitseva, Natasha N.'
'Nicholson, Brian K.'
'Skelton, Brian W.'
'White, Allan H.'

_publ_section_title
;
 Conversion of C[triple bond]C to CO in alkynyl-metal complexes: oxidation
 of carbon chains capped by carbon-tricobalt clusters.
;
_journal_issue 37
_journal_name_full 'Dalton transactions (Cambridge, England : 2003)'
_journal_page_first 8801
_journal_page_last 8811
_journal_paper_doi 10.1039/c002997c
_journal_volume 39
_journal_year 2010
_chemical_formula_moiety 'C44 H31 Co3 Fe O8 P2'
_chemical_formula_sum 'C44 H31 Co3 Fe O8 P2'
_chemical_formula_weight 982.27
_chemical_name_systematic
;
?
;
_space_group_IT_number 19
_symmetry_cell_setting orthorhombic
_symmetry_space_group_name_Hall 'P 2ac 2ab'
_symmetry_space_group_name_H-M 'P 21 21 21'
_atom_sites_solution_hydrogens geom
_atom_sites_solution_primary direct
_atom_sites_solution_secondary difmap
_audit_creation_date 2008-09-05T17:02:17-00:00
_audit_creation_method 'WinGX routine CIF_UPDATE'
_cell_angle_alpha 90
_cell_angle_beta 90
_cell_angle_gamma 90
_cell_formula_units_Z 12
_cell_length_a 14.3318(3)
_cell_length_b 16.2488(3)
_cell_length_c 51.1493(11)
_cell_measurement_reflns_used 9839
_cell_measurement_temperature 150(2)
_cell_measurement_theta_max 67.1938
_cell_measurement_theta_min 2.5894
_cell_volume 11911.4(4)
_computing_cell_refinement
;
CrysAlis RED, Oxford Diffraction Ltd.,
Version 1.171.32.15 (release 10-01-2008 CrysAlis171 .NET)
(compiled Jan 10 2008,16:37:18)
;
_computing_data_collection
;
CrysAlis CCD, Oxford Diffraction Ltd.,
Version 1.171.32.15 (release 10-01-2008 CrysAlis171 .NET)
(compiled Jan 10 2008,16:37:18)
;
_computing_data_reduction
;
CrysAlis RED, Oxford Diffraction Ltd.,
Version 1.171.32.15 (release 10-01-2008 CrysAlis171 .NET)
(compiled Jan 10 2008,16:37:18)
;
_computing_structure_refinement 'SHELXL-97 (Sheldrick, 1997)'
_diffrn_ambient_temperature 150(2)
_diffrn_measured_fraction_theta_full 0.993
_diffrn_measured_fraction_theta_max 0.993
_diffrn_measurement_device_type
;
Oxford Diffraction Gemini diffractometer
;
_diffrn_measurement_method '\w scans'
_diffrn_radiation_monochromator graphite
_diffrn_radiation_type CuK\a
_diffrn_radiation_wavelength 1.54184
_diffrn_reflns_av_R_equivalents 0.1363
_diffrn_reflns_av_unetI/netI 0.1236
_diffrn_reflns_limit_h_max 16
_diffrn_reflns_limit_h_min -16
_diffrn_reflns_limit_k_max 19
_diffrn_reflns_limit_k_min -18
_diffrn_reflns_limit_l_max 59
_diffrn_reflns_limit_l_min -60
_diffrn_reflns_number 108494
_diffrn_reflns_theta_full 67.3
_diffrn_reflns_theta_max 67.3
_diffrn_reflns_theta_min 2.85
_exptl_absorpt_coefficient_mu 13.738
_exptl_absorpt_correction_T_max 1
_exptl_absorpt_correction_T_min 0.46669
_exptl_absorpt_correction_type multi-scan
_exptl_absorpt_process_details
;
CrysAlis RED, Oxford Diffraction Ltd.,
Version 1.171.32.15 (release 10-01-2008 CrysAlis171 .NET)
(compiled Jan 10 2008,16:37:18)
Empirical absorption correction using spherical harmonics,
implemented in SCALE3 ABSPACK scaling algorithm.
;
_exptl_crystal_colour black
_exptl_crystal_density_diffrn 1.643
_exptl_crystal_density_method 'not measured'
_exptl_crystal_description prism
_exptl_crystal_F_000 5952
_exptl_crystal_size_max 0.26
_exptl_crystal_size_mid 0.1
_exptl_crystal_size_min 0.1
_refine_diff_density_max 0.502
_refine_diff_density_min -0.339
_refine_diff_density_rms 0.072
_refine_ls_abs_structure_details 'Flack H D (1983), Acta Cryst. A39, 876-881'
_refine_ls_abs_structure_Flack 0.273(4)
_refine_ls_extinction_method none
_refine_ls_goodness_of_fit_ref 0.82
_refine_ls_hydrogen_treatment constr
_refine_ls_matrix_type full
_refine_ls_number_parameters 1556
_refine_ls_number_reflns 21075
_refine_ls_number_restraints 10
_refine_ls_restrained_S_all 0.82
_refine_ls_R_factor_all 0.098
_refine_ls_R_factor_gt 0.0539
_refine_ls_shift/su_max 0.038
_refine_ls_shift/su_mean 0.001
_refine_ls_structure_factor_coef Fsqd
_refine_ls_weighting_details 'calc w=1/[\s^2^(Fo^2^)+(0.0849P)^2^+0.0000P] where P=(Fo^2^+2Fc^2^)/3'
_refine_ls_weighting_scheme calc
_refine_ls_wR_factor_gt 0.1181
_refine_ls_wR_factor_ref 0.1364
_reflns_number_gt 12790
_reflns_number_total 21075
_reflns_threshold_expression I>2sigma(I)
_cod_data_source_file c002997c.txt
_cod_data_source_block br1429
_cod_original_sg_symbol_Hall P_2ac_2ab
_cod_database_code 7025728

loop_
_symmetry_equiv_pos_as_xyz
'x, y, z'
'-x+1/2, -y, z+1/2'
'x+1/2, -y+1/2, -z'
'-x, y+1/2, -z+1/2'

loop_
_atom_site_label
_atom_site_type_symbol
_atom_site_fract_x
_atom_site_fract_y
_atom_site_fract_z
_atom_site_U_iso_or_equiv
_atom_site_adp_type
_atom_site_occupancy
_atom_site_symmetry_multiplicity
_atom_site_calc_flag
_atom_site_refinement_flags
_atom_site_disorder_assembly
_atom_site_disorder_group
Co1 Co 0.42306(7) 0.63784(6) 0.169079(18) 0.0192(2) Uani 1 1 d . . .
Co2 Co 0.59356(7) 0.63284(6) 0.163676(19) 0.0187(2) Uani 1 1 d . . .
Co3 Co 0.51790(7) 0.75849(6) 0.18182(2) 0.0221(2) Uani 1 1 d . . .
Co4 Co -0.10014(7) 0.37639(6) 0.336840(19) 0.0191(2) Uani 1 1 d . . .
Co5 Co 0.07100(7) 0.36864(6) 0.332504(18) 0.0190(2) Uani 1 1 d . . .
Co6 Co -0.01540(7) 0.25006(6) 0.351075(19) 0.0211(2) Uani 1 1 d . . .
Co7 Co 0.55365(7) 0.63778(6) 0.505899(18) 0.0193(2) Uani 1 1 d . . .
Co8 Co 0.38364(6) 0.63115(6) 0.49924(2) 0.0208(2) Uani 1 1 d . . .
Co9 Co 0.45934(7) 0.76189(6) 0.51271(2) 0.0219(3) Uani 1 1 d . . .
Fe1 Fe 0.46124(8) 0.64565(7) 0.275193(19) 0.0271(3) Uani 1 1 d . A .
Fe2 Fe -0.06396(8) 0.35386(6) 0.443069(19) 0.0259(3) Uani 1 1 d . . .
Fe3 Fe 0.52014(7) 0.63815(7) 0.608338(19) 0.0268(3) Uani 1 1 d . . .
C11 C 0.3993(5) 0.6654(4) 0.13578(13) 0.0249(16) Uani 1 1 d . . .
O11 O 0.3868(3) 0.6855(3) 0.11460(9) 0.0333(13) Uani 1 1 d . . .
C12 C 0.3158(5) 0.6682(4) 0.18382(14) 0.0292(18) Uani 1 1 d . . .
O12 O 0.2462(4) 0.6889(3) 0.19252(10) 0.0426(14) Uani 1 1 d . . .
C21 C 0.6038(5) 0.6555(4) 0.12893(14) 0.0301(18) Uani 1 1 d . . .
O21 O 0.6081(4) 0.6742(3) 0.10781(9) 0.0449(15) Uani 1 1 d . . .
C22 C 0.7076(5) 0.6550(4) 0.17529(13) 0.0285(17) Uani 1 1 d . . .
O22 O 0.7823(3) 0.6692(3) 0.18288(10) 0.0360(13) Uani 1 1 d . . .
C31 C 0.5185(5) 0.8147(4) 0.15085(14) 0.0317(18) Uani 1 1 d . . .
O31 O 0.5167(4) 0.8469(3) 0.13154(10) 0.0442(15) Uani 1 1 d . . .
C32 C 0.4269(5) 0.8105(4) 0.19977(13) 0.0312(18) Uani 1 1 d . . .
O32 O 0.3716(4) 0.8456(3) 0.21093(11) 0.0546(17) Uani 1 1 d . . .
C33 C 0.6176(5) 0.7992(4) 0.19861(13) 0.0315(18) Uani 1 1 d . . .
O33 O 0.6787(4) 0.8270(3) 0.20959(11) 0.0526(17) Uani 1 1 d . . .
P1 P 0.40242(11) 0.50445(10) 0.17081(3) 0.0200(4) Uani 1 1 d . . .
C111 C 0.3066(4) 0.4704(4) 0.19175(13) 0.0209(15) Uani 1 1 d . . .
C112 C 0.3181(5) 0.4289(5) 0.21509(14) 0.036(2) Uani 1 1 d . . .
H112 H 0.3792 0.4153 0.2208 0.043 Uiso 1 1 calc R . .
C113 C 0.2430(5) 0.4068(5) 0.23015(15) 0.040(2) Uani 1 1 d . . .
H113 H 0.2521 0.3769 0.2459 0.048 Uiso 1 1 calc R . .
C114 C 0.1534(6) 0.4284(5) 0.22222(16) 0.046(2) Uani 1 1 d . . .
H114 H 0.1011 0.4131 0.2325 0.056 Uiso 1 1 calc R . .
C115 C 0.1409(5) 0.4719(5) 0.19935(16) 0.046(2) Uani 1 1 d . . .
H115 H 0.0799 0.4878 0.1942 0.055 Uiso 1 1 calc R . .
C116 C 0.2171(5) 0.4927(5) 0.18383(15) 0.038(2) Uani 1 1 d . . .
H116 H 0.2081 0.5218 0.1679 0.045 Uiso 1 1 calc R . .
C121 C 0.3813(5) 0.4424(4) 0.14136(13) 0.0292(17) Uani 1 1 d . . .
C122 C 0.3373(5) 0.3666(5) 0.14410(16) 0.049(2) Uani 1 1 d . . .
H122 H 0.3162 0.349 0.1608 0.059 Uiso 1 1 calc R . .
C123 C 0.3243(6) 0.3167(6) 0.12226(19) 0.067(3) Uani 1 1 d . . .
H123 H 0.2934 0.2652 0.124 0.08 Uiso 1 1 calc R . .
C124 C 0.3557(7) 0.3415(6) 0.09871(19) 0.068(3) Uani 1 1 d . . .
H124 H 0.3469 0.3069 0.0839 0.082 Uiso 1 1 calc R . .
C125 C 0.4007(6) 0.4165(5) 0.09563(15) 0.056(3) Uani 1 1 d . . .
H125 H 0.423 0.4328 0.0789 0.067 Uiso 1 1 calc R . .
C126 C 0.4128(6) 0.4673(5) 0.11703(13) 0.043(2) Uani 1 1 d . . .
H126 H 0.4427 0.5191 0.1151 0.051 Uiso 1 1 calc R . .
C10 C 0.5060(4) 0.4557(4) 0.18469(12) 0.0206(15) Uani 1 1 d . . .
H10A H 0.503 0.3953 0.1822 0.025 Uiso 1 1 calc R . .
H10B H 0.5099 0.4673 0.2037 0.025 Uiso 1 1 calc R . .
P2 P 0.60865(12) 0.49797(10) 0.16776(3) 0.0197(4) Uani 1 1 d . . .
C211 C 0.7074(5) 0.4641(4) 0.18753(13) 0.0264(17) Uani 1 1 d . . .
C212 C 0.6986(5) 0.4387(4) 0.21336(14) 0.0340(19) Uani 1 1 d . . .
H212 H 0.6384 0.4362 0.2211 0.041 Uiso 1 1 calc R . .
C213 C 0.7754(6) 0.4170(5) 0.22802(17) 0.047(2) Uani 1 1 d . . .
H213 H 0.7679 0.399 0.2456 0.057 Uiso 1 1 calc R . .
C214 C 0.8629(6) 0.4215(5) 0.21714(18) 0.056(3) Uani 1 1 d . . .
H214 H 0.9161 0.4067 0.2272 0.067 Uiso 1 1 calc R . .
C215 C 0.8738(6) 0.4478(6) 0.19141(19) 0.062(3) Uani 1 1 d . . .
H215 H 0.9342 0.4514 0.1838 0.075 Uiso 1 1 calc R . .
C216 C 0.7952(5) 0.4687(5) 0.17692(16) 0.044(2) Uani 1 1 d . . .
H216 H 0.8024 0.4866 0.1593 0.053 Uiso 1 1 calc R . .
C221 C 0.6247(5) 0.4330(4) 0.13873(12) 0.0246(16) Uani 1 1 d . . .
C222 C 0.5988(5) 0.3512(4) 0.13854(13) 0.0324(18) Uani 1 1 d . . .
H222 H 0.5716 0.3278 0.1537 0.039 Uiso 1 1 calc R . .
C223 C 0.6117(5) 0.3025(4) 0.11645(14) 0.039(2) Uani 1 1 d . . .
H223 H 0.5908 0.2471 0.1163 0.047 Uiso 1 1 calc R . .
C224 C 0.6547(5) 0.3351(4) 0.09496(14) 0.037(2) Uani 1 1 d . . .
H224 H 0.6651 0.3016 0.08 0.044 Uiso 1 1 calc R . .
C225 C 0.6827(5) 0.4149(4) 0.09482(14) 0.0357(19) Uani 1 1 d . . .
H225 H 0.7118 0.4373 0.0797 0.043 Uiso 1 1 calc R . .
C226 C 0.6687(5) 0.4642(4) 0.11688(14) 0.037(2) Uani 1 1 d . . .
H226 H 0.6896 0.5197 0.1168 0.044 Uiso 1 1 calc R . .
C1 C 0.5191(4) 0.6456(4) 0.19461(12) 0.0197(14) Uani 1 1 d . A .
C2 C 0.5507(5) 0.6213(4) 0.22056(12) 0.0251(16) Uani 1 1 d . . .
O2 O 0.6339(3) 0.6233(3) 0.22612(9) 0.0394(14) Uani 1 1 d . A .
C101 C 0.4841(5) 0.5894(4) 0.24036(13) 0.0269(17) Uani 1 1 d . A .
C102 C 0.5138(6) 0.5376(4) 0.26213(13) 0.0348(19) Uani 1 1 d . A .
H102 H 0.5753 0.5178 0.2651 0.042 Uiso 1 1 calc R . .
C103 C 0.4353(6) 0.5221(5) 0.27808(14) 0.043(2) Uani 1 1 d . A .
H103 H 0.4353 0.4897 0.2935 0.051 Uiso 1 1 calc R . .
C104 C 0.3567(6) 0.5626(5) 0.26741(14) 0.046(2) Uani 1 1 d . . .
H104 H 0.2954 0.5631 0.2745 0.055 Uiso 1 1 calc R A .
C105 C 0.3865(5) 0.6026(5) 0.24400(13) 0.0355(19) Uani 1 1 d . A .
H105 H 0.3474 0.6333 0.2326 0.043 Uiso 1 1 calc R . .
C201 C 0.5492(9) 0.7451(7) 0.2753(3) 0.042(3) Uiso 0.638(10) 1 d P A 1
H201 H 0.5954 0.7562 0.2625 0.05 Uiso 0.638(10) 1 calc PR A 1
C202 C 0.5616(9) 0.6968(7) 0.2993(2) 0.037(3) Uiso 0.638(10) 1 d P A 1
H202 H 0.6167 0.6704 0.3053 0.044 Uiso 0.638(10) 1 calc PR A 1
C203 C 0.4740(10) 0.6984(8) 0.3112(3) 0.035(3) Uiso 0.638(10) 1 d P A 1
H203 H 0.4609 0.6722 0.3274 0.042 Uiso 0.638(10) 1 calc PR A 1
C204 C 0.4074(8) 0.7427(7) 0.2969(2) 0.027(3) Uiso 0.638(10) 1 d P A 1
H204 H 0.3435 0.7516 0.301 0.032 Uiso 0.638(10) 1 calc PR A 1
C205 C 0.4586(10) 0.7712(8) 0.2749(3) 0.039(3) Uiso 0.638(10) 1 d P A 1
H205 H 0.4327 0.8044 0.2614 0.047 Uiso 0.638(10) 1 calc PR A 1
C301 C 0.5007(16) 0.7626(13) 0.2710(4) 0.029(5) Uiso 0.362(10) 1 d P A 2
H301 H 0.5232 0.7872 0.2554 0.035 Uiso 0.362(10) 1 calc PR A 2
C302 C 0.5570(13) 0.7224(10) 0.2895(4) 0.016(4) Uiso 0.362(10) 1 d P A 2
H302 H 0.6229 0.7179 0.2882 0.019 Uiso 0.362(10) 1 calc PR A 2
C303 C 0.5018(18) 0.6882(15) 0.3112(5) 0.037(7) Uiso 0.362(10) 1 d P A 2
H303 H 0.5228 0.6575 0.3258 0.044 Uiso 0.362(10) 1 calc PR A 2
C304 C 0.4108(19) 0.7122(15) 0.3049(5) 0.047(7) Uiso 0.362(10) 1 d P A 2
H304 H 0.3568 0.7007 0.315 0.056 Uiso 0.362(10) 1 calc PR A 2
C305 C 0.4118(18) 0.7616(15) 0.2783(5) 0.046(6) Uiso 0.362(10) 1 d P A 2
H305 H 0.3601 0.7853 0.2695 0.055 Uiso 0.362(10) 1 calc PR A 2
C41 C -0.1141(5) 0.3527(4) 0.30273(12) 0.0271(16) Uani 1 1 d . . .
O41 O -0.1207(4) 0.3357(3) 0.28115(9) 0.0382(14) Uani 1 1 d . . .
C42 C -0.2128(5) 0.3543(4) 0.34941(13) 0.0283(17) Uani 1 1 d . . .
O42 O -0.2857(3) 0.3381(3) 0.35668(10) 0.0423(15) Uani 1 1 d . . .
C51 C 0.1802(5) 0.3412(4) 0.34660(12) 0.0255(17) Uani 1 1 d . . .
O51 O 0.2512(3) 0.3227(3) 0.35544(10) 0.0347(13) Uani 1 1 d . . .
C52 C 0.0926(5) 0.3403(4) 0.29861(13) 0.0280(17) Uani 1 1 d . . .
O52 O 0.1040(4) 0.3209(3) 0.27753(9) 0.0386(14) Uani 1 1 d . . .
C61 C -0.0137(5) 0.1936(4) 0.31999(14) 0.0287(17) Uani 1 1 d . . .
O61 O -0.0099(4) 0.1581(3) 0.30124(10) 0.0466(15) Uani 1 1 d . . .
C62 C 0.0778(5) 0.2034(4) 0.36919(13) 0.0271(17) Uani 1 1 d . . .
O62 O 0.1360(4) 0.1754(3) 0.38137(11) 0.0490(16) Uani 1 1 d . . .
C63 C -0.1124(5) 0.2033(4) 0.36705(14) 0.0327(18) Uani 1 1 d . . .
O63 O -0.1732(4) 0.1720(3) 0.37743(12) 0.0590(18) Uani 1 1 d . . .
P4 P -0.11210(11) 0.51079(10) 0.33986(3) 0.0189(4) Uani 1 1 d . . .
C411 C -0.2021(5) 0.5505(4) 0.36206(13) 0.0259(17) Uani 1 1 d . . .
C412 C -0.1842(5) 0.5822(4) 0.38646(12) 0.0275(17) Uani 1 1 d . . .
H412 H -0.1219 0.5851 0.3927 0.033 Uiso 1 1 calc R . .
C413 C -0.2582(5) 0.6103(4) 0.40209(14) 0.0358(19) Uani 1 1 d . . .
H413 H -0.2453 0.6326 0.4189 0.043 Uiso 1 1 calc R . .
C414 C -0.3483(5) 0.6061(5) 0.39357(14) 0.039(2) Uani 1 1 d . . .
H414 H -0.3978 0.6257 0.4042 0.046 Uiso 1 1 calc R . .
C415 C -0.3665(5) 0.5726(5) 0.36893(15) 0.044(2) Uani 1 1 d . . .
H415 H -0.429 0.5686 0.3628 0.053 Uiso 1 1 calc R . .
C416 C -0.2948(5) 0.5456(5) 0.35361(15) 0.040(2) Uani 1 1 d . . .
H416 H -0.3081 0.523 0.3369 0.048 Uiso 1 1 calc R . .
C421 C -0.1384(5) 0.5745(4) 0.31094(12) 0.0224(16) Uani 1 1 d . . .
C422 C -0.1139(5) 0.6557(4) 0.31020(13) 0.0352(19) Uani 1 1 d . . .
H422 H -0.0819 0.6797 0.3246 0.042 Uiso 1 1 calc R . .
C423 C -0.1358(6) 0.7038(5) 0.28835(16) 0.052(2) Uani 1 1 d . . .
H423 H -0.1158 0.7595 0.2875 0.062 Uiso 1 1 calc R . .
C424 C -0.1864(5) 0.6700(5) 0.26814(15) 0.039(2) Uani 1 1 d . . .
H424 H -0.2043 0.7036 0.2538 0.047 Uiso 1 1 calc R . .
C425 C -0.2109(6) 0.5898(5) 0.26848(14) 0.041(2) Uani 1 1 d . . .
H425 H -0.2439 0.5664 0.2542 0.049 Uiso 1 1 calc R . .
C426 C -0.1872(5) 0.5412(4) 0.29021(14) 0.0316(18) Uani 1 1 d . . .
H426 H -0.2049 0.4848 0.2906 0.038 Uiso 1 1 calc R . .
C20 C -0.0016(4) 0.5525(4) 0.35232(12) 0.0207(15) Uani 1 1 d . . .
H20A H 0.0008 0.6127 0.3495 0.025 Uiso 1 1 calc R . .
H20B H 0.0039 0.5417 0.3713 0.025 Uiso 1 1 calc R . .
P5 P 0.09330(11) 0.50228(10) 0.33476(3) 0.0192(4) Uani 1 1 d . . .
C511 C 0.1981(5) 0.5329(4) 0.35249(13) 0.0225(16) Uani 1 1 d . . .
C512 C 0.1954(5) 0.5740(4) 0.37648(13) 0.0277(17) Uani 1 1 d . . .
H512 H 0.1373 0.5894 0.384 0.033 Uiso 1 1 calc R . .
C513 C 0.2783(5) 0.5922(5) 0.38934(15) 0.041(2) Uani 1 1 d . . .
H513 H 0.2765 0.6201 0.4057 0.049 Uiso 1 1 calc R . .
C514 C 0.3627(5) 0.5706(5) 0.37875(15) 0.038(2) Uani 1 1 d . . .
H514 H 0.4189 0.5829 0.3878 0.046 Uiso 1 1 calc R . .
C515 C 0.3660(5) 0.5303(5) 0.35464(15) 0.040(2) Uani 1 1 d . . .
H515 H 0.4242 0.5151 0.3472 0.048 Uiso 1 1 calc R . .
C516 C 0.2831(5) 0.5127(4) 0.34173(15) 0.0323(18) Uani 1 1 d . . .
H516 H 0.2851 0.4862 0.3252 0.039 Uiso 1 1 calc R . .
C521 C 0.1016(5) 0.5654(4) 0.30507(13) 0.0272(17) Uani 1 1 d . . .
C522 C 0.1404(5) 0.6434(4) 0.30645(15) 0.038(2) Uani 1 1 d . . .
H522 H 0.1681 0.6619 0.3223 0.046 Uiso 1 1 calc R . .
C523 C 0.1388(6) 0.6947(5) 0.28455(16) 0.049(2) Uani 1 1 d . . .
H523 H 0.1637 0.7488 0.2855 0.059 Uiso 1 1 calc R . .
C524 C 0.1011(7) 0.6663(5) 0.26183(15) 0.056(3) Uani 1 1 d . . .
H524 H 0.1017 0.7005 0.2468 0.067 Uiso 1 1 calc R . .
C525 C 0.0625(7) 0.5897(5) 0.26028(14) 0.052(2) Uani 1 1 d . . .
H525 H 0.035 0.5714 0.2444 0.062 Uiso 1 1 calc R . .
C526 C 0.0638(5) 0.5395(4) 0.28171(13) 0.0333(18) Uani 1 1 d . . .
H526 H 0.0381 0.4858 0.2805 0.04 Uiso 1 1 calc R . .
C3 C -0.0070(4) 0.3632(4) 0.36247(12) 0.0193(14) Uani 1 1 d . B .
C4 C 0.0238(4) 0.3899(4) 0.38886(12) 0.0222(15) Uani 1 1 d . . .
O4 O 0.1078(3) 0.3935(3) 0.39381(9) 0.0384(14) Uani 1 1 d . B .
C401 C -0.0429(5) 0.4161(4) 0.40914(12) 0.0216(15) Uani 1 1 d . B .
C402 C -0.0146(5) 0.4647(4) 0.43139(13) 0.0315(18) Uani 1 1 d . B .
H402 H 0.0465 0.4854 0.4344 0.038 Uiso 1 1 calc R . .
C403 C -0.0912(5) 0.4765(4) 0.44775(14) 0.0346(19) Uani 1 1 d . B .
H403 H -0.0912 0.5059 0.4638 0.042 Uiso 1 1 calc R . .
C404 C -0.1690(5) 0.4369(4) 0.43617(14) 0.0350(19) Uani 1 1 d . B .
H404 H -0.2306 0.4355 0.4431 0.042 Uiso 1 1 calc R . .
C405 C -0.1397(4) 0.4000(3) 0.41280(11) 0.0289(17) Uani 1 1 d . B .
H405 H -0.1782 0.3692 0.4013 0.035 Uiso 1 1 calc R . .
C501 C 0.0359(4) 0.2586(3) 0.44346(11) 0.025(3) Uiso 0.586(11) 1 d PRD B 1
H501 H 0.0879 0.2516 0.4322 0.03 Uiso 0.586(11) 1 d PR B 1
C502 C 0.0340(8) 0.3019(8) 0.4676(2) 0.033(3) Uiso 0.586(11) 1 d PD B 1
H502 H 0.0858 0.329 0.4754 0.04 Uiso 0.586(11) 1 calc PR B 1
C503 C -0.0597(9) 0.2984(7) 0.4786(2) 0.031(3) Uiso 0.586(11) 1 d PD B 1
H503 H -0.0803 0.3237 0.4943 0.037 Uiso 0.586(11) 1 calc PR B 1
C504 C -0.1142(8) 0.2498(8) 0.4613(2) 0.036(3) Uiso 0.586(11) 1 d PD B 1
H504 H -0.1777 0.2347 0.4636 0.043 Uiso 0.586(11) 1 calc PR B 1
C505 C -0.0558(8) 0.2282(6) 0.4401(2) 0.022(3) Uiso 0.586(11) 1 d PD B 1
H505 H -0.0757 0.1971 0.4254 0.027 Uiso 0.586(11) 1 calc PR B 1
C601 C -0.0011(10) 0.2423(10) 0.4390(3) 0.033(5) Uiso 0.414(11) 1 d PD B 2
H601 H 0.0303 0.222 0.424 0.04 Uiso 0.414(11) 1 calc PR B 2
C602 C 0.0405(11) 0.2860(13) 0.4599(4) 0.052(7) Uiso 0.414(11) 1 d PD B 2
H602 H 0.1042 0.302 0.4609 0.063 Uiso 0.414(11) 1 calc PR B 2
C603 C -0.0301(11) 0.3023(10) 0.4792(3) 0.022(4) Uiso 0.414(11) 1 d PD B 2
H603 H -0.0216 0.3289 0.4956 0.026 Uiso 0.414(11) 1 calc PR B 2
C604 C -0.1152(9) 0.2706(11) 0.4690(3) 0.029(5) Uiso 0.414(11) 1 d PD B 2
H604 H -0.1744 0.2737 0.4773 0.035 Uiso 0.414(11) 1 calc PR B 2
C605 C -0.0974(12) 0.2338(11) 0.4443(3) 0.044(5) Uiso 0.414(11) 1 d PD B 2
H605 H -0.1422 0.208 0.4334 0.053 Uiso 0.414(11) 1 calc PR B 2
C71 C 0.5870(5) 0.6670(4) 0.47290(13) 0.0245(16) Uani 1 1 d . . .
O71 O 0.6037(3) 0.6880(3) 0.45255(9) 0.0316(12) Uani 1 1 d . . .
C72 C 0.6553(5) 0.6645(4) 0.52414(13) 0.0263(17) Uani 1 1 d . . .
O72 O 0.7199(4) 0.6829(3) 0.53590(10) 0.0415(14) Uani 1 1 d . . .
C81 C 0.3829(5) 0.6480(4) 0.46459(13) 0.0267(16) Uani 1 1 d . . .
O81 O 0.3860(4) 0.6613(3) 0.44259(9) 0.0422(15) Uani 1 1 d . . .
C82 C 0.2670(5) 0.6535(4) 0.50935(13) 0.0261(17) Uani 1 1 d . . .
O82 O 0.1924(4) 0.6652(3) 0.51602(11) 0.0465(15) Uani 1 1 d . . .
C91 C 0.4689(5) 0.8128(4) 0.48058(15) 0.0334(19) Uani 1 1 d . . .
O91 O 0.4737(4) 0.8461(3) 0.46138(10) 0.0458(15) Uani 1 1 d . . .
C92 C 0.3575(5) 0.8108(4) 0.52551(14) 0.0303(18) Uani 1 1 d . . .
O92 O 0.2941(3) 0.8473(3) 0.53287(10) 0.0406(14) Uani 1 1 d . . .
C93 C 0.5451(5) 0.8162(4) 0.53137(14) 0.0314(18) Uani 1 1 d . . .
O93 O 0.5989(4) 0.8507(3) 0.54365(11) 0.0496(15) Uani 1 1 d . . .
P7 P 0.57326(11) 0.50377(10) 0.50480(3) 0.0190(4) Uani 1 1 d . . .
C711 C 0.6737(5) 0.4663(4) 0.52308(12) 0.0230(16) Uani 1 1 d . . .
C712 C 0.6681(5) 0.4162(4) 0.54518(13) 0.0281(17) Uani 1 1 d . . .
H712 H 0.6091 0.398 0.5513 0.034 Uiso 1 1 calc R . .
C713 C 0.7489(5) 0.3931(4) 0.55821(14) 0.0294(18) Uani 1 1 d . . .
H713 H 0.7447 0.3592 0.5733 0.035 Uiso 1 1 calc R . .
C714 C 0.8348(5) 0.4185(4) 0.54953(14) 0.0331(19) Uani 1 1 d . . .
H714 H 0.8897 0.4022 0.5586 0.04 Uiso 1 1 calc R . .
C715 C 0.8415(5) 0.4680(4) 0.52746(14) 0.0319(19) Uani 1 1 d . . .
H715 H 0.901 0.4852 0.5213 0.038 Uiso 1 1 calc R . .
C716 C 0.7617(5) 0.4924(4) 0.51440(14) 0.0281(17) Uani 1 1 d . . .
H716 H 0.7665 0.527 0.4995 0.034 Uiso 1 1 calc R . .
C721 C 0.5873(5) 0.4462(4) 0.47409(12) 0.0226(16) Uani 1 1 d . . .
C722 C 0.6196(5) 0.3657(4) 0.47476(13) 0.0308(17) Uani 1 1 d . . .
H722 H 0.6396 0.3421 0.4908 0.037 Uiso 1 1 calc R . .
C723 C 0.6227(5) 0.3201(4) 0.45203(16) 0.041(2) Uani 1 1 d . . .
H723 H 0.6469 0.2657 0.4525 0.049 Uiso 1 1 calc R . .
C724 C 0.5914(6) 0.3517(5) 0.42873(14) 0.044(2) Uani 1 1 d . . .
H724 H 0.5927 0.3191 0.4133 0.053 Uiso 1 1 calc R . .
C725 C 0.5583(6) 0.4304(4) 0.42788(13) 0.0363(19) Uani 1 1 d . . .
H725 H 0.5369 0.4529 0.4118 0.044 Uiso 1 1 calc R . .
C726 C 0.5559(5) 0.4775(4) 0.45036(12) 0.0302(17) Uani 1 1 d . . .
H726 H 0.5325 0.5321 0.4496 0.036 Uiso 1 1 calc R . .
C30 C 0.4723(4) 0.4529(4) 0.51967(12) 0.0198(15) Uani 1 1 d . . .
H30A H 0.471 0.4631 0.5387 0.024 Uiso 1 1 calc R . .
H30B H 0.4752 0.3927 0.5167 0.024 Uiso 1 1 calc R . .
P8 P 0.36756(11) 0.49672(10) 0.50403(3) 0.0200(4) Uani 1 1 d . . .
C811 C 0.2725(5) 0.4612(4) 0.52547(13) 0.0243(16) Uani 1 1 d . . .
C812 C 0.2852(5) 0.4485(4) 0.55167(13) 0.0292(18) Uani 1 1 d . . .
H812 H 0.3446 0.4587 0.5592 0.035 Uiso 1 1 calc R . .
C813 C 0.2125(5) 0.4211(5) 0.56742(15) 0.037(2) Uani 1 1 d . . .
H813 H 0.2224 0.4122 0.5856 0.044 Uiso 1 1 calc R . .
C814 C 0.1255(5) 0.4069(4) 0.55653(14) 0.0344(19) Uani 1 1 d . . .
H814 H 0.0756 0.3874 0.5671 0.041 Uiso 1 1 calc R . .
C815 C 0.1124(6) 0.4212(5) 0.53051(16) 0.047(2) Uani 1 1 d . . .
H815 H 0.0524 0.4124 0.5231 0.056 Uiso 1 1 calc R . .
C816 C 0.1847(5) 0.4482(5) 0.51450(15) 0.043(2) Uani 1 1 d . . .
H816 H 0.1744 0.4578 0.4964 0.052 Uiso 1 1 calc R . .
C821 C 0.3457(5) 0.4352(4) 0.47460(12) 0.0221(16) Uani 1 1 d . . .
C822 C 0.3768(5) 0.3547(4) 0.47231(13) 0.0320(18) Uani 1 1 d . . .
H822 H 0.4118 0.3304 0.4861 0.038 Uiso 1 1 calc R . .
C823 C 0.3569(5) 0.3098(5) 0.45008(16) 0.042(2) Uani 1 1 d . . .
H823 H 0.3805 0.2555 0.4483 0.05 Uiso 1 1 calc R . .
C824 C 0.3024(6) 0.3437(5) 0.43026(14) 0.041(2) Uani 1 1 d . . .
H824 H 0.2873 0.3122 0.4152 0.05 Uiso 1 1 calc R . .
C825 C 0.2708(5) 0.4231(4) 0.43276(14) 0.0348(19) Uani 1 1 d . . .
H825 H 0.2335 0.4464 0.4193 0.042 Uiso 1 1 calc R . .
C826 C 0.2924(5) 0.4695(4) 0.45458(13) 0.0291(18) Uani 1 1 d . . .
H826 H 0.2709 0.5247 0.4559 0.035 Uiso 1 1 calc R . .
C5 C 0.4533(4) 0.6561(3) 0.52982(11) 0.0181(14) Uani 1 1 d . . .
C6 C 0.4144(5) 0.6456(4) 0.55619(12) 0.0257(16) Uani 1 1 d . . .
O6 O 0.3412(3) 0.6801(3) 0.56265(9) 0.0418(14) Uani 1 1 d . . .
C701 C 0.4594(5) 0.5905(4) 0.57617(13) 0.0295(18) Uani 1 1 d . . .
C702 C 0.4127(5) 0.5636(4) 0.59930(13) 0.0330(18) Uani 1 1 d . . .
H702 H 0.349 0.5733 0.6035 0.04 Uiso 1 1 calc R . .
C703 C 0.4770(6) 0.5204(4) 0.61489(14) 0.039(2) Uani 1 1 d . . .
H703 H 0.4642 0.4963 0.6314 0.047 Uiso 1 1 calc R . .
C704 C 0.5631(6) 0.5189(4) 0.60194(13) 0.0332(19) Uani 1 1 d . . .
H704 H 0.6182 0.4927 0.608 0.04 Uiso 1 1 calc R . .
C705 C 0.5539(5) 0.5641(4) 0.57763(12) 0.0260(16) Uani 1 1 d . . .
H705 H 0.6016 0.5741 0.5651 0.031 Uiso 1 1 calc R . .
C801 C 0.5099(6) 0.7612(4) 0.60373(15) 0.041(2) Uani 1 1 d . . .
H801 H 0.4827 0.7883 0.5891 0.049 Uiso 1 1 calc R . .
C802 C 0.6064(6) 0.7387(5) 0.60592(17) 0.048(2) Uani 1 1 d . . .
H802 H 0.6546 0.748 0.5935 0.057 Uiso 1 1 calc R . .
C803 C 0.6139(6) 0.6998(5) 0.63059(17) 0.058(3) Uani 1 1 d . . .
H803 H 0.6698 0.6776 0.6376 0.07 Uiso 1 1 calc R . .
C804 C 0.5272(6) 0.6988(5) 0.64304(15) 0.047(2) Uani 1 1 d . . .
H804 H 0.5146 0.6763 0.6598 0.056 Uiso 1 1 calc R . .
C805 C 0.4616(6) 0.7371(5) 0.62641(15) 0.049(2) Uani 1 1 d . . .
H805 H 0.3971 0.7451 0.6299 0.059 Uiso 1 1 calc R . .

loop_
_atom_site_aniso_label
_atom_site_aniso_U_11
_atom_site_aniso_U_22
_atom_site_aniso_U_33
_atom_site_aniso_U_23
_atom_site_aniso_U_13
_atom_site_aniso_U_12
Co1 0.0180(5) 0.0187(5) 0.0208(5) 0.0002(4) -0.0014(4) 0.0012(5)
Co2 0.0185(5) 0.0187(5) 0.0190(5) 0.0007(5) 0.0019(4) 0.0001(5)
Co3 0.0248(5) 0.0181(5) 0.0233(5) -0.0014(5) -0.0021(5) 0.0009(5)
Co4 0.0188(5) 0.0179(5) 0.0206(5) 0.0002(4) -0.0032(4) -0.0009(4)
Co5 0.0190(5) 0.0172(5) 0.0208(5) -0.0005(4) -0.0008(4) 0.0000(5)
Co6 0.0229(5) 0.0175(5) 0.0230(5) 0.0028(5) -0.0025(5) -0.0011(5)
Co7 0.0190(5) 0.0182(5) 0.0209(5) 0.0005(5) -0.0003(4) -0.0011(4)
Co8 0.0202(5) 0.0192(5) 0.0229(5) 0.0009(5) -0.0045(5) -0.0007(4)
Co9 0.0223(6) 0.0185(5) 0.0248(6) -0.0022(5) 0.0012(5) -0.0009(4)
Fe1 0.0353(6) 0.0255(6) 0.0204(5) -0.0046(5) 0.0037(5) -0.0026(5)
Fe2 0.0348(6) 0.0228(5) 0.0201(5) 0.0030(5) 0.0017(5) 0.0039(5)
Fe3 0.0342(6) 0.0240(6) 0.0223(5) -0.0053(5) -0.0045(5) 0.0037(5)
C11 0.027(4) 0.016(3) 0.032(4) -0.004(3) 0.002(3) -0.006(3)
O11 0.043(3) 0.031(3) 0.026(3) 0.001(2) -0.008(2) -0.005(2)
C12 0.032(4) 0.021(4) 0.035(4) 0.000(3) 0.000(3) 0.000(3)
O12 0.030(3) 0.042(3) 0.056(4) 0.001(3) 0.013(3) 0.009(3)
C21 0.030(4) 0.027(4) 0.034(4) -0.009(3) 0.001(3) 0.010(3)
O21 0.060(4) 0.051(3) 0.024(3) 0.011(2) 0.014(3) 0.018(3)
C22 0.039(4) 0.018(4) 0.028(4) -0.003(3) 0.006(3) -0.001(3)
O22 0.021(3) 0.045(3) 0.041(3) 0.002(2) -0.005(2) -0.008(2)
C31 0.029(4) 0.026(4) 0.040(4) 0.004(3) -0.009(3) -0.003(3)
O31 0.059(4) 0.039(3) 0.035(3) 0.013(3) -0.012(3) -0.007(3)
C32 0.034(4) 0.029(4) 0.030(4) -0.007(3) -0.006(3) 0.001(3)
O32 0.045(3) 0.052(4) 0.067(4) -0.022(3) 0.008(3) 0.014(3)
C33 0.036(4) 0.028(4) 0.031(4) -0.006(3) 0.000(3) 0.004(3)
O33 0.047(4) 0.052(4) 0.060(4) -0.022(3) -0.015(3) -0.003(3)
P1 0.0189(8) 0.0191(9) 0.0219(8) -0.0008(7) -0.0017(7) -0.0003(7)
C111 0.017(3) 0.015(3) 0.030(4) 0.000(3) -0.003(3) -0.002(3)
C112 0.034(4) 0.038(5) 0.036(4) 0.002(4) 0.001(3) -0.010(4)
C113 0.045(5) 0.042(5) 0.034(4) 0.010(4) 0.015(4) -0.002(4)
C114 0.055(6) 0.032(4) 0.052(5) -0.010(4) 0.025(4) -0.012(4)
C115 0.019(4) 0.046(5) 0.073(6) 0.003(5) 0.004(4) -0.003(4)
C116 0.024(4) 0.040(5) 0.048(5) 0.006(4) 0.004(3) -0.010(3)
C121 0.027(4) 0.024(4) 0.037(4) -0.013(3) -0.009(3) 0.008(3)
C122 0.045(5) 0.054(5) 0.048(5) -0.028(4) 0.009(4) -0.011(4)
C123 0.045(5) 0.068(6) 0.087(7) -0.053(6) 0.001(5) -0.015(5)
C124 0.066(6) 0.067(6) 0.072(6) -0.048(5) -0.027(5) 0.028(5)
C125 0.079(7) 0.057(5) 0.031(4) -0.010(4) -0.013(4) 0.038(5)
C126 0.061(6) 0.041(4) 0.025(4) -0.003(3) -0.007(4) 0.020(4)
C10 0.021(3) 0.024(3) 0.016(3) 0.000(3) 0.001(3) -0.001(3)
P2 0.0197(9) 0.0180(8) 0.0213(8) 0.0004(7) 0.0011(7) 0.0013(7)
C211 0.028(4) 0.020(4) 0.030(4) -0.002(3) -0.003(3) 0.000(3)
C212 0.039(5) 0.027(4) 0.037(4) -0.001(3) -0.011(4) 0.006(3)
C213 0.058(6) 0.037(5) 0.047(5) -0.006(4) -0.010(4) 0.004(4)
C214 0.047(5) 0.038(5) 0.083(7) -0.017(5) -0.038(5) 0.017(4)
C215 0.024(5) 0.083(7) 0.079(7) -0.011(6) -0.013(5) 0.016(5)
C216 0.028(4) 0.050(5) 0.054(5) -0.007(4) -0.009(4) 0.007(4)
C221 0.028(4) 0.022(4) 0.023(3) -0.002(3) 0.004(3) 0.007(3)
C222 0.040(4) 0.029(4) 0.028(4) 0.001(3) 0.005(3) -0.001(3)
C223 0.048(5) 0.027(4) 0.042(4) -0.007(3) 0.007(4) 0.008(4)
C224 0.042(5) 0.039(4) 0.029(4) -0.009(3) 0.005(4) 0.011(4)
C225 0.050(5) 0.029(4) 0.028(4) 0.003(3) 0.013(4) 0.012(3)
C226 0.049(5) 0.025(4) 0.036(4) 0.000(3) 0.018(4) 0.004(3)
C1 0.022(3) 0.012(3) 0.025(3) -0.003(3) 0.000(3) -0.005(3)
C2 0.032(4) 0.019(3) 0.024(4) -0.001(3) 0.003(3) 0.004(3)
O2 0.023(3) 0.066(4) 0.030(3) 0.010(3) -0.004(2) 0.005(3)
C101 0.039(4) 0.020(3) 0.022(4) -0.007(3) 0.001(3) -0.005(3)
C102 0.058(5) 0.016(3) 0.030(4) -0.006(3) 0.008(4) 0.005(3)
C103 0.067(6) 0.037(4) 0.024(4) -0.003(3) 0.010(4) -0.013(4)
C104 0.043(5) 0.065(6) 0.028(4) -0.013(4) 0.007(4) -0.030(4)
C105 0.039(4) 0.049(5) 0.018(3) -0.006(3) 0.001(3) -0.013(4)
C41 0.029(4) 0.026(4) 0.026(4) 0.002(3) -0.008(3) 0.003(3)
O41 0.044(3) 0.047(3) 0.024(3) -0.009(2) -0.010(2) 0.010(3)
C42 0.027(4) 0.027(4) 0.031(4) -0.003(3) -0.008(3) -0.004(3)
O42 0.026(3) 0.047(3) 0.054(3) 0.006(3) 0.001(3) -0.011(2)
C51 0.036(4) 0.021(4) 0.019(3) -0.007(3) 0.012(3) -0.005(3)
O51 0.022(3) 0.038(3) 0.045(3) -0.006(2) -0.005(2) 0.005(2)
C52 0.030(4) 0.029(4) 0.025(4) 0.001(3) 0.004(3) -0.009(3)
O52 0.051(3) 0.043(3) 0.022(3) -0.003(2) 0.004(2) -0.002(3)
C61 0.038(4) 0.012(3) 0.036(4) 0.004(3) -0.002(3) 0.003(3)
O61 0.053(4) 0.049(4) 0.039(3) -0.011(3) -0.004(3) -0.006(3)
C62 0.032(4) 0.018(3) 0.031(4) 0.006(3) -0.004(3) -0.005(3)
O62 0.046(3) 0.045(3) 0.057(4) 0.014(3) -0.016(3) 0.007(3)
C63 0.031(4) 0.037(4) 0.030(4) 0.006(3) -0.003(3) 0.006(3)
O63 0.037(3) 0.059(4) 0.082(4) 0.031(3) 0.007(3) -0.013(3)
P4 0.0173(8) 0.0185(8) 0.0208(8) 0.0007(7) -0.0018(7) 0.0010(7)
C411 0.023(4) 0.024(4) 0.031(4) -0.002(3) 0.001(3) -0.002(3)
C412 0.031(4) 0.028(4) 0.024(4) 0.003(3) 0.003(3) 0.001(3)
C413 0.050(5) 0.035(4) 0.022(4) 0.003(3) 0.006(3) 0.008(4)
C414 0.034(4) 0.046(5) 0.035(4) 0.002(4) 0.013(4) 0.007(4)
C415 0.023(4) 0.066(6) 0.044(5) -0.002(4) 0.003(4) -0.004(4)
C416 0.029(4) 0.057(5) 0.033(4) -0.017(4) 0.002(3) 0.000(4)
C421 0.025(4) 0.026(4) 0.016(3) 0.005(3) 0.002(3) 0.006(3)
C422 0.049(5) 0.026(4) 0.031(4) 0.001(3) -0.008(4) 0.001(3)
C423 0.060(6) 0.036(5) 0.059(6) 0.023(4) -0.011(5) -0.005(4)
C424 0.040(5) 0.035(4) 0.043(5) 0.017(4) -0.017(4) 0.002(4)
C425 0.049(5) 0.047(5) 0.026(4) 0.004(4) -0.009(4) 0.004(4)
C426 0.030(4) 0.024(4) 0.040(4) -0.003(3) -0.009(3) 0.009(3)
C20 0.021(4) 0.019(3) 0.022(3) 0.000(3) -0.002(3) -0.004(3)
P5 0.0183(9) 0.0183(8) 0.0210(8) 0.0008(7) -0.0007(7) -0.0020(7)
C511 0.025(4) 0.018(3) 0.024(4) 0.009(3) -0.005(3) -0.004(3)
C512 0.026(4) 0.025(4) 0.032(4) -0.004(3) -0.003(3) -0.002(3)
C513 0.047(5) 0.039(5) 0.038(5) -0.012(4) -0.005(4) -0.008(4)
C514 0.030(4) 0.041(5) 0.044(5) 0.007(4) -0.016(4) -0.003(4)
C515 0.026(4) 0.038(4) 0.056(5) 0.003(4) -0.001(4) -0.009(3)
C516 0.029(4) 0.030(4) 0.038(4) -0.004(3) 0.005(3) -0.001(3)
C521 0.034(4) 0.022(4) 0.025(4) 0.008(3) 0.003(3) 0.008(3)
C522 0.036(4) 0.031(4) 0.048(5) 0.006(4) 0.002(4) -0.004(4)
C523 0.050(5) 0.037(5) 0.061(6) 0.030(4) -0.005(5) -0.004(4)
C524 0.080(7) 0.057(6) 0.031(4) 0.025(4) 0.001(5) 0.017(5)
C525 0.084(7) 0.047(5) 0.024(4) 0.008(4) 0.003(4) 0.015(5)
C526 0.039(4) 0.032(4) 0.029(4) 0.001(3) -0.004(3) 0.011(3)
C3 0.012(3) 0.016(3) 0.030(3) 0.004(3) -0.003(3) 0.000(3)
C4 0.023(4) 0.023(3) 0.020(3) 0.006(3) -0.008(3) -0.004(3)
O4 0.023(3) 0.068(4) 0.024(2) -0.016(2) 0.001(2) -0.005(2)
C401 0.030(4) 0.020(3) 0.016(3) 0.003(3) 0.000(3) 0.004(3)
C402 0.047(5) 0.017(3) 0.030(4) -0.001(3) -0.004(4) -0.008(3)
C403 0.058(5) 0.016(3) 0.030(4) 0.001(3) 0.005(4) 0.008(3)
C404 0.034(4) 0.031(4) 0.040(4) 0.009(4) 0.011(4) 0.018(3)
C405 0.032(4) 0.027(4) 0.027(4) 0.008(3) 0.001(3) 0.002(3)
C71 0.024(4) 0.018(3) 0.032(4) 0.001(3) 0.000(3) -0.001(3)
O71 0.035(3) 0.039(3) 0.022(3) 0.000(2) 0.006(2) 0.002(2)
C72 0.027(4) 0.019(4) 0.033(4) 0.003(3) 0.003(3) -0.001(3)
O72 0.032(3) 0.043(3) 0.050(3) -0.004(3) -0.010(3) -0.003(2)
C81 0.029(4) 0.020(4) 0.031(4) 0.002(3) -0.014(3) 0.001(3)
O81 0.066(4) 0.040(3) 0.021(3) 0.003(2) -0.017(3) -0.016(3)
C82 0.027(4) 0.022(4) 0.029(4) -0.004(3) -0.009(3) -0.005(3)
O82 0.026(3) 0.046(3) 0.068(4) -0.009(3) -0.002(3) 0.003(2)
C91 0.031(4) 0.032(4) 0.038(4) -0.005(4) 0.000(4) -0.001(3)
O91 0.055(4) 0.040(3) 0.042(3) 0.012(3) 0.002(3) 0.004(3)
C92 0.032(4) 0.025(4) 0.034(4) -0.002(3) -0.009(3) -0.013(3)
O92 0.031(3) 0.039(3) 0.052(3) -0.006(3) 0.003(3) 0.011(2)
C93 0.025(4) 0.034(4) 0.036(4) 0.000(3) -0.007(3) 0.006(3)
O93 0.041(3) 0.047(3) 0.061(4) -0.016(3) -0.008(3) -0.005(3)
P7 0.0202(8) 0.0177(8) 0.0191(8) -0.0008(7) -0.0011(7) 0.0002(7)
C711 0.021(3) 0.028(4) 0.020(3) 0.000(3) -0.002(3) 0.001(3)
C712 0.023(4) 0.025(4) 0.036(4) -0.004(3) 0.001(3) -0.001(3)
C713 0.022(4) 0.037(4) 0.029(4) 0.005(3) -0.005(3) -0.001(3)
C714 0.024(4) 0.033(4) 0.042(5) -0.004(4) -0.008(3) 0.010(3)
C715 0.018(4) 0.031(4) 0.047(5) -0.002(4) 0.003(3) 0.000(3)
C716 0.028(4) 0.026(4) 0.031(4) -0.001(3) -0.001(3) 0.001(3)
C721 0.029(4) 0.020(3) 0.019(3) -0.004(3) 0.005(3) -0.003(3)
C722 0.035(4) 0.031(4) 0.027(4) -0.005(3) 0.003(3) 0.000(3)
C723 0.040(5) 0.023(4) 0.060(5) -0.015(4) -0.009(4) 0.005(3)
C724 0.054(5) 0.043(5) 0.035(4) -0.016(4) -0.002(4) -0.017(4)
C725 0.054(5) 0.031(4) 0.024(4) -0.004(3) 0.003(4) -0.019(4)
C726 0.035(4) 0.034(4) 0.021(4) -0.004(3) 0.003(3) -0.001(3)
C30 0.018(3) 0.016(3) 0.025(3) 0.007(3) -0.003(3) -0.002(3)
P8 0.0182(8) 0.0183(8) 0.0236(9) 0.0004(7) -0.0029(7) -0.0008(7)
C811 0.023(4) 0.021(4) 0.029(4) -0.004(3) 0.000(3) 0.000(3)
C812 0.021(4) 0.036(4) 0.030(4) -0.001(3) -0.002(3) -0.005(3)
C813 0.038(5) 0.039(5) 0.033(4) 0.002(4) 0.008(4) 0.000(4)
C814 0.029(4) 0.033(4) 0.041(4) -0.001(4) 0.007(4) -0.006(3)
C815 0.028(4) 0.058(5) 0.054(5) 0.000(4) 0.000(4) -0.013(4)
C816 0.029(4) 0.068(6) 0.032(4) 0.002(4) -0.007(4) -0.008(4)
C821 0.026(4) 0.014(3) 0.026(4) -0.003(3) 0.002(3) -0.009(3)
C822 0.036(4) 0.027(4) 0.033(4) 0.000(3) -0.012(3) -0.003(3)
C823 0.045(5) 0.025(4) 0.056(5) -0.017(4) -0.017(4) 0.001(4)
C824 0.057(5) 0.037(5) 0.030(4) -0.009(4) -0.012(4) -0.014(4)
C825 0.036(4) 0.033(4) 0.036(4) 0.001(4) -0.009(4) -0.012(3)
C826 0.027(4) 0.025(4) 0.035(4) 0.003(3) -0.012(3) -0.003(3)
C5 0.024(3) 0.012(3) 0.019(3) -0.002(2) -0.001(3) 0.000(3)
C6 0.026(4) 0.026(4) 0.025(3) -0.003(3) -0.009(3) -0.001(3)
O6 0.027(3) 0.069(4) 0.029(3) 0.005(3) 0.003(2) 0.013(3)
C701 0.032(4) 0.028(4) 0.028(4) -0.013(3) -0.003(3) -0.003(3)
C702 0.041(5) 0.026(4) 0.032(4) 0.000(3) -0.001(3) -0.010(3)
C703 0.060(5) 0.029(4) 0.028(4) 0.002(3) -0.004(4) -0.004(4)
C704 0.058(5) 0.016(3) 0.025(4) 0.001(3) -0.003(4) 0.007(3)
C705 0.039(4) 0.019(3) 0.020(3) -0.004(3) 0.003(3) 0.001(3)
C801 0.061(5) 0.017(4) 0.043(5) -0.014(3) -0.015(4) 0.003(4)
C802 0.040(5) 0.035(5) 0.069(6) -0.009(4) 0.001(4) -0.011(4)
C803 0.059(6) 0.051(5) 0.065(6) -0.024(5) -0.033(5) -0.001(5)
C804 0.076(6) 0.040(5) 0.025(4) -0.021(3) 0.004(4) 0.013(4)
C805 0.060(6) 0.040(5) 0.047(5) -0.025(4) -0.007(4) 0.011(4)

loop_
_atom_type_symbol
_atom_type_description
_atom_type_scat_dispersion_real
_atom_type_scat_dispersion_imag
_atom_type_scat_source
C C 0.0181 0.0091 'International Tables Vol C Tables 4.2.6.8 and 6.1.1.4'
H H 0 0 'International Tables Vol C Tables 4.2.6.8 and 6.1.1.4'
P P 0.2955 0.4335 'International Tables Vol C Tables 4.2.6.8 and 6.1.1.4'
Fe Fe -1.1336 3.1974 'International Tables Vol C Tables 4.2.6.8 and 6.1.1.4'
Co Co -2.3653 3.6143 'International Tables Vol C Tables 4.2.6.8 and 6.1.1.4'
O O 0.0492 0.0322 'International Tables Vol C Tables 4.2.6.8 and 6.1.1.4'

loop_
_geom_angle_atom_site_label_1
_geom_angle_atom_site_label_2
_geom_angle_atom_site_label_3
_geom_angle
C12 Co1 C11 99.7(3)
C12 Co1 C1 108.4(3)
C11 Co1 C1 140.6(3)
C12 Co1 P1 98.1(2)
C11 Co1 P1 105.0(2)
C1 Co1 P1 97.80(19)
C12 Co1 Co2 156.0(2)
C11 Co1 Co2 95.2(2)
C1 Co1 Co2 50.24(18)
P1 Co1 Co2 96.09(6)
C12 Co1 Co3 98.2(2)
C11 Co1 Co3 99.0(2)
C1 Co1 Co3 50.83(18)
P1 Co1 Co3 148.04(7)
Co2 Co1 Co3 60.65(4)
C22 Co2 C21 102.2(3)
C22 Co2 C1 102.4(3)
C21 Co2 C1 145.8(3)
C22 Co2 P2 94.5(2)
C21 Co2 P2 106.5(2)
C1 Co2 P2 94.80(19)
C22 Co2 Co1 150.4(2)
C21 Co2 Co1 100.5(2)
C1 Co2 Co1 49.61(18)
P2 Co2 Co1 96.85(6)
C22 Co2 Co3 96.3(2)
C21 Co2 Co3 103.5(2)
C1 Co2 Co3 50.38(18)
P2 Co2 Co3 145.02(7)
Co1 Co2 Co3 59.92(4)
C33 Co3 C32 99.2(3)
C33 Co3 C31 103.1(3)
C32 Co3 C31 102.1(3)
C33 Co3 C1 100.3(3)
C32 Co3 C1 106.1(3)
C31 Co3 C1 139.6(3)
C33 Co3 Co1 148.9(2)
C32 Co3 Co1 96.2(2)
C31 Co3 Co1 99.8(2)
C1 Co3 Co1 49.22(18)
C33 Co3 Co2 97.7(2)
C32 Co3 Co2 152.6(2)
C31 Co3 Co2 94.8(2)
C1 Co3 Co2 49.41(18)
Co1 Co3 Co2 59.42(4)
C42 Co4 C41 101.9(3)
C42 Co4 C3 111.7(3)
C41 Co4 C3 136.9(3)
C42 Co4 P4 96.0(2)
C41 Co4 P4 105.8(2)
C3 Co4 P4 96.9(2)
C42 Co4 Co5 158.0(2)
C41 Co4 Co5 90.7(2)
C3 Co4 Co5 49.58(19)
P4 Co4 Co5 97.75(6)
C42 Co4 Co6 99.8(2)
C41 Co4 Co6 99.3(2)
C3 Co4 Co6 50.03(19)
P4 Co4 Co6 146.73(7)
Co5 Co4 Co6 59.99(4)
C51 Co5 C52 100.0(3)
C51 Co5 C3 100.3(3)
C52 Co5 C3 149.0(3)
C51 Co5 P5 95.6(2)
C52 Co5 P5 106.0(2)
C3 Co5 P5 95.14(19)
C51 Co5 Co4 148.3(2)
C52 Co5 Co4 105.5(2)
C3 Co5 Co4 49.04(18)
P5 Co5 Co4 95.13(6)
C51 Co5 Co6 95.1(2)
C52 Co5 Co6 104.7(2)
C3 Co5 Co6 50.24(19)
P5 Co5 Co6 145.11(7)
Co4 Co5 Co6 60.56(4)
C63 Co6 C62 99.4(3)
C63 Co6 C61 101.2(3)
C62 Co6 C61 103.1(3)
C63 Co6 C3 108.4(3)
C62 Co6 C3 101.5(3)
C61 Co6 C3 137.4(3)
C63 Co6 Co5 153.7(2)
C62 Co6 Co5 98.9(2)
C61 Co6 Co5 92.9(2)
C3 Co6 Co5 49.09(18)
C63 Co6 Co4 96.0(2)
C62 Co6 Co4 149.5(2)
C61 Co6 Co4 99.5(2)
C3 Co6 Co4 48.35(17)
Co5 Co6 Co4 59.45(4)
C72 Co7 C71 102.0(3)
C72 Co7 C5 104.0(3)
C71 Co7 C5 138.7(3)
C72 Co7 P7 98.7(2)
C71 Co7 P7 101.6(2)
C5 Co7 P7 105.50(18)
C72 Co7 Co9 100.1(2)
C71 Co7 Co9 93.6(2)
C5 Co7 Co9 50.67(17)
P7 Co7 Co9 152.80(7)
C72 Co7 Co8 153.0(2)
C71 Co7 Co8 98.2(2)
C5 Co7 Co8 49.53(18)
P7 Co7 Co8 94.57(6)
Co9 Co7 Co8 60.69(4)
C82 Co8 C81 104.4(3)
C82 Co8 C5 102.1(3)
C81 Co8 C5 141.7(3)
C82 Co8 P8 94.1(2)
C81 Co8 P8 105.0(2)
C5 Co8 P8 100.05(18)
C82 Co8 Co7 151.2(2)
C81 Co8 Co7 97.8(2)
C5 Co8 Co7 49.97(19)
P8 Co8 Co7 97.53(6)
C82 Co8 Co9 98.9(2)
C81 Co8 Co9 98.4(2)
C5 Co8 Co9 50.14(17)
P8 Co8 Co9 149.36(7)
Co7 Co8 Co9 59.46(4)
C92 Co9 C93 98.4(3)
C92 Co9 C91 100.8(3)
C93 Co9 C91 101.7(3)
C92 Co9 C5 101.1(3)
C93 Co9 C5 103.2(3)
C91 Co9 C5 143.7(3)
C92 Co9 Co7 150.3(2)
C93 Co9 Co7 95.9(2)
C91 Co9 Co7 101.6(2)
C5 Co9 Co7 50.00(18)
C92 Co9 Co8 97.2(2)
C93 Co9 Co8 150.5(2)
C91 Co9 Co8 99.7(2)
C5 Co9 Co8 49.04(18)
Co7 Co9 Co8 59.86(4)
C302 Fe1 C301 41.2(8)
C302 Fe1 C304 68.4(9)
C301 Fe1 C304 70.7(10)
C302 Fe1 C305 68.2(9)
C301 Fe1 C305 38.6(9)
C304 Fe1 C305 46.3(9)
C302 Fe1 C102 114.1(6)
C301 Fe1 C102 133.3(7)
C304 Fe1 C102 148.7(8)
C305 Fe1 C102 165.0(7)
C302 Fe1 C101 119.5(6)
C301 Fe1 C101 106.8(6)
C304 Fe1 C101 165.7(8)
C305 Fe1 C101 123.1(7)
C102 Fe1 C101 42.2(3)
C302 Fe1 C205 52.4(6)
C301 Fe1 C205 18.5(6)
C304 Fe1 C205 57.2(8)
C305 Fe1 C205 20.1(7)
C102 Fe1 C205 150.6(4)
C101 Fe1 C205 116.5(4)
C302 Fe1 C203 49.0(6)
C301 Fe1 C203 70.9(7)
C304 Fe1 C203 28.3(7)
C305 Fe1 C203 64.4(8)
C102 Fe1 C203 129.0(4)
C101 Fe1 C203 165.4(4)
C205 Fe1 C203 65.8(5)
C302 Fe1 C105 149.4(6)
C301 Fe1 C105 113.0(6)
C304 Fe1 C105 126.0(8)
C305 Fe1 C105 101.3(7)
C102 Fe1 C105 69.0(3)
C101 Fe1 C105 41.0(3)
C205 Fe1 C105 109.0(4)
C203 Fe1 C105 153.5(4)
C302 Fe1 C103 135.4(6)
C301 Fe1 C103 173.6(7)
C304 Fe1 C103 114.2(8)
C305 Fe1 C103 147.7(8)
C102 Fe1 C103 40.6(3)
C101 Fe1 C103 69.6(3)
C205 Fe1 C103 167.9(5)
C203 Fe1 C103 111.3(4)
C105 Fe1 C103 68.0(3)
C302 Fe1 C201 23.4(5)
C301 Fe1 C201 22.2(6)
C304 Fe1 C201 78.1(8)
C305 Fe1 C201 58.6(8)
C102 Fe1 C201 117.1(4)
C101 Fe1 C201 105.0(4)
C205 Fe1 C201 39.0(5)
C203 Fe1 C201 67.1(5)
C105 Fe1 C201 126.4(4)
C103 Fe1 C201 152.2(5)
C302 Fe1 C303 42.6(9)
C301 Fe1 C303 72.2(9)
C304 Fe1 C303 40.4(10)
C305 Fe1 C303 73.4(10)
C102 Fe1 C303 118.9(7)
C101 Fe1 C303 153.4(7)
C205 Fe1 C303 71.1(8)
C203 Fe1 C303 12.1(8)
C105 Fe1 C303 164.6(7)
C103 Fe1 C303 108.5(8)
C201 Fe1 C303 63.7(8)
C605 Fe2 C402 162.9(5)
C605 Fe2 C503 63.1(6)
C402 Fe2 C503 130.4(4)
C605 Fe2 C401 123.1(5)
C402 Fe2 C401 41.7(3)
C503 Fe2 C401 169.0(4)
C605 Fe2 C604 41.1(5)
C402 Fe2 C604 155.6(5)
C503 Fe2 C604 29.6(5)
C401 Fe2 C604 160.6(5)
C605 Fe2 C405 104.7(5)
C402 Fe2 C405 68.6(3)
C503 Fe2 C405 149.5(4)
C401 Fe2 C405 41.0(2)
C604 Fe2 C405 123.3(4)
C605 Fe2 C601 40.9(5)
C402 Fe2 C601 127.4(5)
C503 Fe2 C601 71.5(5)
C401 Fe2 C601 106.9(5)
C604 Fe2 C601 68.5(6)
C405 Fe2 C601 119.1(5)
C605 Fe2 C403 153.7(6)
C402 Fe2 C403 40.0(3)
C503 Fe2 C403 109.5(4)
C401 Fe2 C403 69.1(3)
C604 Fe2 C403 120.2(5)
C405 Fe2 C403 68.2(3)
C601 Fe2 C403 164.7(5)
C605 Fe2 C602 68.8(7)
C402 Fe2 C602 110.3(6)
C503 Fe2 C602 50.4(6)
C401 Fe2 C602 121.2(5)
C604 Fe2 C602 68.4(6)
C405 Fe2 C602 155.2(5)
C601 Fe2 C602 40.5(5)
C403 Fe2 C602 127.9(6)
C605 Fe2 C505 18.1(5)
C402 Fe2 C505 147.5(4)
C503 Fe2 C505 67.8(4)
C401 Fe2 C505 115.0(3)
C604 Fe2 C505 53.6(6)
C405 Fe2 C505 109.9(3)
C601 Fe2 C505 23.1(5)
C403 Fe2 C505 171.9(4)
C602 Fe2 C505 56.9(6)
C605 Fe2 C404 117.9(6)
C402 Fe2 C404 67.7(3)
C503 Fe2 C404 117.9(4)
C401 Fe2 C404 68.6(3)
C604 Fe2 C404 106.5(5)
C405 Fe2 C404 40.1(2)
C601 Fe2 C404 153.2(5)
C403 Fe2 C404 40.5(3)
C602 Fe2 C404 164.2(5)
C505 Fe2 C404 133.1(4)
C605 Fe2 C504 26.6(5)
C402 Fe2 C504 170.1(4)
C503 Fe2 C504 40.6(4)
C401 Fe2 C504 147.9(4)
C604 Fe2 C504 14.5(5)
C405 Fe2 C504 117.4(4)
C601 Fe2 C504 58.0(5)
C403 Fe2 C504 132.8(4)
C602 Fe2 C504 67.9(6)
C505 Fe2 C504 40.3(4)
C404 Fe2 C504 111.2(4)
C702 Fe3 C701 41.5(3)
C702 Fe3 C801 120.9(3)
C701 Fe3 C801 104.7(3)
C702 Fe3 C803 159.1(3)
C701 Fe3 C803 159.2(4)
C801 Fe3 C803 67.9(3)
C702 Fe3 C804 122.0(3)
C701 Fe3 C804 157.0(3)
C801 Fe3 C804 68.0(3)
C803 Fe3 C804 40.2(3)
C702 Fe3 C805 105.3(3)
C701 Fe3 C805 119.8(3)
C801 Fe3 C805 40.6(3)
C803 Fe3 C805 68.2(3)
C804 Fe3 C805 40.6(3)
C702 Fe3 C705 69.5(3)
C701 Fe3 C705 41.1(3)
C801 Fe3 C705 120.8(3)
C803 Fe3 C705 124.6(3)
C804 Fe3 C705 161.4(3)
C805 Fe3 C705 156.2(3)
C702 Fe3 C703 40.6(3)
C701 Fe3 C703 69.0(3)
C801 Fe3 C703 158.0(3)
C803 Fe3 C703 125.0(3)
C804 Fe3 C703 109.1(3)
C805 Fe3 C703 122.8(3)
C705 Fe3 C703 69.2(3)
C702 Fe3 C802 157.8(3)
C701 Fe3 C802 121.1(3)
C801 Fe3 C802 41.2(3)
C803 Fe3 C802 40.6(3)
C804 Fe3 C802 68.7(3)
C805 Fe3 C802 69.3(3)
C705 Fe3 C802 106.3(3)
C703 Fe3 C802 160.0(3)
C702 Fe3 C704 68.1(3)
C701 Fe3 C704 68.8(3)
C801 Fe3 C704 159.2(3)
C803 Fe3 C704 110.8(3)
C804 Fe3 C704 125.5(3)
C805 Fe3 C704 159.8(3)
C705 Fe3 C704 41.5(2)
C703 Fe3 C704 40.0(3)
C802 Fe3 C704 124.0(3)
O11 C11 Co1 177.2(6)
O12 C12 Co1 177.8(7)
O21 C21 Co2 175.8(6)
O22 C22 Co2 179.8(8)
O31 C31 Co3 177.4(7)
O32 C32 Co3 177.6(7)
O33 C33 Co3 177.6(7)
C10 P1 C111 104.6(3)
C10 P1 C121 102.4(3)
C111 P1 C121 101.0(3)
C10 P1 Co1 109.6(2)
C111 P1 Co1 115.1(2)
C121 P1 Co1 122.2(2)
C112 C111 C116 119.2(7)
C112 C111 P1 124.4(5)
C116 C111 P1 116.3(5)
C113 C112 C111 121.3(7)
C113 C112 H112 119.3
C111 C112 H112 119.3
C112 C113 C114 119.6(7)
C112 C113 H113 120.2
C114 C113 H113 120.2
C115 C114 C113 119.8(7)
C115 C114 H114 120.1
C113 C114 H114 120.1
C114 C115 C116 120.4(8)
C114 C115 H115 119.8
C116 C115 H115 119.8
C115 C116 C111 119.6(7)
C115 C116 H116 120.2
C111 C116 H116 120.2
C126 C121 C122 119.8(7)
C126 C121 P1 121.5(6)
C122 C121 P1 118.5(6)
C121 C122 C123 119.7(8)
C121 C122 H122 120.2
C123 C122 H122 120.2
C124 C123 C122 119.9(9)
C124 C123 H123 120.1
C122 C123 H123 120.1
C123 C124 C125 121.3(8)
C123 C124 H124 119.4
C125 C124 H124 119.4
C126 C125 C124 119.5(8)
C126 C125 H125 120.2
C124 C125 H125 120.2
C125 C126 C121 119.8(8)
C125 C126 H126 120.1
C121 C126 H126 120.1
P1 C10 P2 107.8(3)
P1 C10 H10A 110.2
P2 C10 H10A 110.2
P1 C10 H10B 110.2
P2 C10 H10B 110.2
H10A C10 H10B 108.5
C211 P2 C221 100.2(3)
C211 P2 C10 104.3(3)
C221 P2 C10 105.4(3)
C211 P2 Co2 115.3(2)
C221 P2 Co2 120.4(2)
C10 P2 Co2 109.6(2)
C216 C211 C212 118.4(7)
C216 C211 P2 118.4(6)
C212 C211 P2 123.1(6)
C213 C212 C211 121.4(8)
C213 C212 H212 119.3
C211 C212 H212 119.3
C214 C213 C212 119.7(8)
C214 C213 H213 120.2
C212 C213 H213 120.2
C213 C214 C215 120.1(8)
C213 C214 H214 119.9
C215 C214 H214 119.9
C216 C215 C214 119.2(8)
C216 C215 H215 120.4
C214 C215 H215 120.4
C211 C216 C215 121.2(8)
C211 C216 H216 119.4
C215 C216 H216 119.4
C226 C221 C222 118.1(6)
C226 C221 P2 120.1(5)
C222 C221 P2 121.7(5)
C221 C222 C223 121.1(7)
C221 C222 H222 119.4
C223 C222 H222 119.4
C224 C223 C222 119.6(7)
C224 C223 H223 120.2
C222 C223 H223 120.2
C225 C224 C223 120.5(7)
C225 C224 H224 119.8
C223 C224 H224 119.8
C224 C225 C226 120.1(7)
C224 C225 H225 120
C226 C225 H225 120
C221 C226 C225 120.6(7)
C221 C226 H226 119.7
C225 C226 H226 119.7
C2 C1 Co1 146.4(5)
C2 C1 Co2 123.3(5)
Co1 C1 Co2 80.2(2)
C2 C1 Co3 124.3(4)
Co1 C1 Co3 79.9(2)
Co2 C1 Co3 80.2(2)
O2 C2 C1 120.4(6)
O2 C2 C101 118.4(6)
C1 C2 C101 121.1(6)
C105 C101 C102 105.9(6)
C105 C101 C2 131.8(6)
C102 C101 C2 122.3(6)
C105 C101 Fe1 70.1(4)
C102 C101 Fe1 68.7(4)
C2 C101 Fe1 123.0(4)
C103 C102 C101 108.1(7)
C103 C102 Fe1 70.6(4)
C101 C102 Fe1 69.1(4)
C103 C102 H102 126
C101 C102 H102 126
Fe1 C102 H102 126
C102 C103 C104 109.2(7)
C102 C103 Fe1 68.8(4)
C104 C103 Fe1 70.2(4)
C102 C103 H103 125.4
C104 C103 H103 125.4
Fe1 C103 H103 127.2
C103 C104 C105 107.3(7)
C103 C104 Fe1 69.5(4)
C105 C104 Fe1 69.2(4)
C103 C104 H104 126.4
C105 C104 H104 126.4
Fe1 C104 H104 126.5
C101 C105 C104 109.5(7)
C101 C105 Fe1 68.9(4)
C104 C105 Fe1 70.0(4)
C101 C105 H105 125.3
C104 C105 H105 125.3
Fe1 C105 H105 127.5
C205 C201 C202 107.1(11)
C205 C201 Fe1 70.1(7)
C202 C201 Fe1 69.8(7)
C205 C201 H201 126.4
C202 C201 H201 126.4
Fe1 C201 H201 125.2
C203 C202 C201 104.3(11)
C203 C202 Fe1 69.1(8)
C201 C202 Fe1 68.4(7)
C203 C202 H202 127.9
C201 C202 H202 127.8
Fe1 C202 H202 126.2
C202 C203 C204 113.1(12)
C202 C203 Fe1 71.2(7)
C204 C203 Fe1 71.5(7)
C202 C203 H203 123.4
C204 C203 H203 123.5
Fe1 C203 H203 125.5
C203 C204 C205 103.4(11)
C203 C204 Fe1 68.7(7)
C205 C204 Fe1 68.4(7)
C203 C204 H204 128.3
C205 C204 H204 128.3
Fe1 C204 H204 126.1
C201 C205 C204 112.1(12)
C201 C205 Fe1 70.8(7)
C204 C205 Fe1 71.2(7)
C201 C205 H205 124
C204 C205 H205 124
Fe1 C205 H205 125.6
C305 C301 C302 110.8(19)
C305 C301 Fe1 71.6(14)
C302 C301 Fe1 69.3(11)
C305 C301 H301 124.6
C302 C301 H301 124.6
Fe1 C301 H301 126
C301 C302 C303 112.0(18)
C301 C302 Fe1 69.4(11)
C303 C302 Fe1 70.8(12)
C301 C302 H302 124
C303 C302 H302 124
Fe1 C302 H302 127.5
C304 C303 C302 103(2)
C304 C303 Fe1 67.9(14)
C302 C303 Fe1 66.6(12)
C304 C303 H303 128.6
C302 C303 H303 128.6
Fe1 C303 H303 128.3
C303 C304 C305 109(2)
C303 C304 Fe1 71.7(14)
C305 C304 Fe1 67.5(12)
C303 C304 H304 125.3
C305 C304 H304 125.4
Fe1 C304 H304 127
C301 C305 C304 105(2)
C301 C305 Fe1 69.7(14)
C304 C305 Fe1 66.3(12)
C301 C305 H305 127.5
C304 C305 H305 127.5
Fe1 C305 H305 128
O41 C41 Co4 177.7(6)
O42 C42 Co4 177.4(7)
O51 C51 Co5 179.0(6)
O52 C52 Co5 178.0(6)
O61 C61 Co6 177.7(7)
O62 C62 Co6 177.8(7)
O63 C63 Co6 178.6(7)
C411 P4 C20 105.2(3)
C411 P4 C421 98.9(3)
C20 P4 C421 104.3(3)
C411 P4 Co4 116.6(2)
C20 P4 Co4 108.9(2)
C421 P4 Co4 121.2(2)
C412 C411 C416 118.7(7)
C412 C411 P4 124.2(5)
C416 C411 P4 117.1(5)
C411 C412 C413 119.8(7)
C411 C412 H412 120.1
C413 C412 H412 120.1
C414 C413 C412 121.1(7)
C414 C413 H413 119.5
C412 C413 H413 119.5
C413 C414 C415 119.0(7)
C413 C414 H414 120.5
C415 C414 H414 120.5
C416 C415 C414 120.1(7)
C416 C415 H415 119.9
C414 C415 H415 119.9
C415 C416 C411 121.3(7)
C415 C416 H416 119.4
C411 C416 H416 119.4
C422 C421 C426 119.2(6)
C422 C421 P4 120.8(5)
C426 C421 P4 119.9(5)
C421 C422 C423 120.2(7)
C421 C422 H422 119.9
C423 C422 H422 119.9
C424 C423 C422 119.7(7)
C424 C423 H423 120.2
C422 C423 H423 120.2
C425 C424 C423 120.8(7)
C425 C424 H424 119.6
C423 C424 H424 119.6
C424 C425 C426 119.3(7)
C424 C425 H425 120.3
C426 C425 H425 120.3
C421 C426 C425 120.6(7)
C421 C426 H426 119.7
C425 C426 H426 119.7
P5 C20 P4 107.9(3)
P5 C20 H20A 110.1
P4 C20 H20A 110.1
P5 C20 H20B 110.1
P4 C20 H20B 110.1
H20A C20 H20B 108.4
C20 P5 C511 104.3(3)
C20 P5 C521 101.9(3)
C511 P5 C521 101.9(3)
C20 P5 Co5 111.1(2)
C511 P5 Co5 114.5(2)
C521 P5 Co5 121.2(2)
C516 C511 C512 119.3(6)
C516 C511 P5 117.7(5)
C512 C511 P5 122.9(5)
C513 C512 C511 119.5(7)
C513 C512 H512 120.2
C511 C512 H512 120.2
C514 C513 C512 120.8(7)
C514 C513 H513 119.6
C512 C513 H513 119.6
C513 C514 C515 119.9(7)
C513 C514 H514 120
C515 C514 H514 120
C516 C515 C514 119.1(7)
C516 C515 H515 120.4
C514 C515 H515 120.4
C511 C516 C515 121.2(7)
C511 C516 H516 119.4
C515 C516 H516 119.4
C526 C521 C522 118.8(6)
C526 C521 P5 121.4(5)
C522 C521 P5 119.6(5)
C521 C522 C523 119.9(7)
C521 C522 H522 120.1
C523 C522 H522 120.1
C524 C523 C522 119.2(8)
C524 C523 H523 120.4
C522 C523 H523 120.4
C523 C524 C525 121.3(7)
C523 C524 H524 119.3
C525 C524 H524 119.3
C524 C525 C526 119.5(8)
C524 C525 H525 120.3
C526 C525 H525 120.3
C525 C526 C521 121.3(7)
C525 C526 H526 119.4
C521 C526 H526 119.4
C4 C3 Co4 144.1(5)
C4 C3 Co5 123.1(4)
Co4 C3 Co5 81.4(2)
C4 C3 Co6 124.8(4)
Co4 C3 Co6 81.6(2)
Co5 C3 Co6 80.7(2)
O4 C4 C401 118.4(6)
O4 C4 C3 119.4(6)
C401 C4 C3 122.1(6)
C405 C401 C402 105.7(6)
C405 C401 C4 132.2(6)
C402 C401 C4 122.1(6)
C405 C401 Fe2 69.6(3)
C402 C401 Fe2 69.0(4)
C4 C401 Fe2 123.7(4)
C403 C402 C401 109.1(6)
C403 C402 Fe2 70.7(4)
C401 C402 Fe2 69.3(4)
C403 C402 H402 125.4
C401 C402 H402 125.4
Fe2 C402 H402 126.1
C402 C403 C404 107.8(6)
C402 C403 Fe2 69.2(4)
C404 C403 Fe2 70.0(4)
C402 C403 H403 126.1
C404 C403 H403 126.1
Fe2 C403 H403 126.2
C405 C404 C403 108.3(6)
C405 C404 Fe2 69.2(4)
C403 C404 Fe2 69.5(4)
C405 C404 H404 125.8
C403 C404 H404 125.8
Fe2 C404 H404 127
C404 C405 C401 109.0(6)
C404 C405 Fe2 70.6(4)
C401 C405 Fe2 69.4(3)
C404 C405 H405 125.5
C401 C405 H405 125.5
Fe2 C405 H405 126.1
C505 C501 C502 105.2(7)
C505 C501 Fe2 68.0(5)
C502 C501 Fe2 68.4(5)
C505 C501 H501 127.7
C502 C501 H501 127.1
Fe2 C501 H501 127.9
C501 C502 C503 109.5(9)
C501 C502 Fe2 71.8(5)
C503 C502 Fe2 67.9(7)
C501 C502 H502 125.3
C503 C502 H502 125.3
Fe2 C502 H502 126.6
C504 C503 C502 106.8(9)
C504 C503 Fe2 70.9(7)
C502 C503 Fe2 70.4(7)
C504 C503 H503 126.6
C502 C503 H503 126.6
Fe2 C503 H503 123.7
C505 C504 C503 106.9(9)
C505 C504 Fe2 69.5(6)
C503 C504 Fe2 68.5(7)
C505 C504 H504 126.5
C503 C504 H504 126.6
Fe2 C504 H504 127
C501 C505 C504 111.6(8)
C501 C505 Fe2 72.3(5)
C504 C505 Fe2 70.2(7)
C501 C505 H505 124.2
C504 C505 H505 124.2
Fe2 C505 H505 124.9
C605 C601 C602 108.4(12)
C605 C601 Fe2 68.6(10)
C602 C601 Fe2 70.2(11)
C605 C601 H601 125.8
C602 C601 H601 125.8
Fe2 C601 H601 126.9
C601 C602 C603 108.3(12)
C601 C602 Fe2 69.3(10)
C603 C602 Fe2 71.1(10)
C601 C602 H602 125.8
C603 C602 H602 125.8
Fe2 C602 H602 125.4
C604 C603 C602 106.5(12)
C604 C603 Fe2 67.7(9)
C602 C603 Fe2 68.2(10)
C604 C603 H603 126.7
C602 C603 H603 126.7
Fe2 C603 H603 128.8
C605 C604 C603 108.9(12)
C605 C604 Fe2 68.6(10)
C603 C604 Fe2 71.9(9)
C605 C604 H604 125.5
C603 C604 H604 125.6
Fe2 C604 H604 125.5
C601 C605 C604 107.8(12)
C601 C605 Fe2 70.5(10)
C604 C605 Fe2 70.2(10)
C601 C605 H605 126.1
C604 C605 H605 126.1
Fe2 C605 H605 124.8
O71 C71 Co7 176.3(6)
O72 C72 Co7 178.9(7)
O81 C81 Co8 176.6(6)
O82 C82 Co8 177.8(7)
O91 C91 Co9 177.8(7)
O92 C92 Co9 175.1(7)
O93 C93 Co9 178.9(7)
C711 P7 C30 105.1(3)
C711 P7 C721 100.5(3)
C30 P7 C721 102.2(3)
C711 P7 Co7 114.8(2)
C30 P7 Co7 109.6(2)
C721 P7 Co7 122.7(2)
C712 C711 C716 118.9(6)
C712 C711 P7 124.5(5)
C716 C711 P7 116.6(5)
C713 C712 C711 120.0(6)
C713 C712 H712 120
C711 C712 H712 120
C714 C713 C712 120.8(7)
C714 C713 H713 119.6
C712 C713 H713 119.6
C713 C714 C715 119.9(7)
C713 C714 H714 120
C715 C714 H714 120
C716 C715 C714 120.1(7)
C716 C715 H715 119.9
C714 C715 H715 119.9
C715 C716 C711 120.3(7)
C715 C716 H716 119.9
C711 C716 H716 119.9
C722 C721 C726 118.3(6)
C722 C721 P7 119.6(5)
C726 C721 P7 121.6(5)
C723 C722 C721 119.8(7)
C723 C722 H722 120.1
C721 C722 H722 120.1
C724 C723 C722 121.3(7)
C724 C723 H723 119.3
C722 C723 H723 119.3
C725 C724 C723 119.5(7)
C725 C724 H724 120.3
C723 C724 H724 120.3
C724 C725 C726 120.1(7)
C724 C725 H725 120
C726 C725 H725 120
C725 C726 C721 121.1(7)
C725 C726 H726 119.5
C721 C726 H726 119.5
P7 C30 P8 106.8(3)
P7 C30 H30A 110.4
P8 C30 H30A 110.4
P7 C30 H30B 110.4
P8 C30 H30B 110.4
H30A C30 H30B 108.6
C821 P8 C811 101.0(3)
C821 P8 C30 106.5(3)
C811 P8 C30 102.9(3)
C821 P8 Co8 117.7(2)
C811 P8 Co8 117.0(2)
C30 P8 Co8 110.2(2)
C812 C811 C816 119.4(7)
C812 C811 P8 122.2(5)
C816 C811 P8 118.4(5)
C811 C812 C813 121.1(7)
C811 C812 H812 119.5
C813 C812 H812 119.5
C814 C813 C812 119.7(7)
C814 C813 H813 120.2
C812 C813 H813 120.2
C815 C814 C813 119.2(7)
C815 C814 H814 120.4
C813 C814 H814 120.4
C814 C815 C816 121.7(7)
C814 C815 H815 119.2
C816 C815 H815 119.2
C815 C816 C811 118.9(7)
C815 C816 H816 120.6
C811 C816 H816 120.6
C822 C821 C826 119.4(6)
C822 C821 P8 121.9(5)
C826 C821 P8 118.6(5)
C823 C822 C821 120.1(7)
C823 C822 H822 119.9
C821 C822 H822 119.9
C822 C823 C824 120.4(7)
C822 C823 H823 119.8
C824 C823 H823 119.8
C825 C824 C823 119.2(7)
C825 C824 H824 120.4
C823 C824 H824 120.4
C824 C825 C826 120.9(7)
C824 C825 H825 119.5
C826 C825 H825 119.5
C825 C826 C821 119.8(7)
C825 C826 H826 120.1
C821 C826 H826 120.1
C6 C5 Co8 122.1(5)
C6 C5 Co7 148.7(5)
Co8 C5 Co7 80.5(2)
C6 C5 Co9 122.5(4)
Co8 C5 Co9 80.8(2)
Co7 C5 Co9 79.3(2)
O6 C6 C5 121.0(6)
O6 C6 C701 117.0(6)
C5 C6 C701 122.0(6)
C705 C701 C702 108.2(6)
C705 C701 C6 128.6(6)
C702 C701 C6 122.9(6)
C705 C701 Fe3 70.3(4)
C702 C701 Fe3 69.1(4)
C6 C701 Fe3 120.7(5)
C703 C702 C701 108.3(7)
C703 C702 Fe3 70.7(4)
C701 C702 Fe3 69.4(4)
C703 C702 H702 125.8
C701 C702 H702 125.8
Fe3 C702 H702 125.7
C704 C703 C702 108.6(6)

loop_
_geom_bond_atom_site_label_1
_geom_bond_atom_site_label_2
_geom_bond_distance
Co1 C12 1.782(7)
Co1 C11 1.793(7)
Co1 C1 1.902(6)
Co1 P1 2.1893(19)
Co1 Co2 2.4604(14)
Co1 Co3 2.4730(14)
Co2 C22 1.776(7)
Co2 C21 1.821(7)
Co2 C1 1.920(6)
Co2 P2 2.2120(19)
Co2 Co3 2.4911(14)
Co3 C33 1.794(7)
Co3 C32 1.805(7)
Co3 C31 1.828(7)
Co3 C1 1.947(6)
Co4 C42 1.775(7)
Co4 C41 1.798(6)
Co4 C3 1.884(6)
Co4 P4 2.1960(19)
Co4 Co5 2.4660(14)
Co4 Co6 2.4937(14)
Co5 C51 1.780(7)
Co5 C52 1.820(7)
Co5 C3 1.899(6)
Co5 P5 2.1980(19)
Co5 Co6 2.4795(14)
Co6 C63 1.783(7)
Co6 C62 1.793(7)
Co6 C61 1.836(7)
Co6 C3 1.932(6)
Co7 C72 1.784(7)
Co7 C71 1.817(7)
Co7 C5 1.912(6)
Co7 P7 2.1964(19)
Co7 Co9 2.4526(14)
Co7 Co8 2.4626(13)
Co8 C82 1.787(7)
Co8 C81 1.793(7)
Co8 C5 1.900(6)
Co8 P8 2.2100(19)
Co8 Co9 2.4830(14)
Co9 C92 1.786(8)
Co9 C93 1.789(7)
Co9 C91 1.845(8)
Co9 C5 1.931(6)
Fe1 C302 1.994(17)
Fe1 C301 1.99(2)
Fe1 C304 2.00(2)
Fe1 C305 2.02(2)
Fe1 C102 2.024(7)
Fe1 C101 2.029(6)
Fe1 C205 2.040(13)
Fe1 C203 2.042(14)
Fe1 C105 2.045(7)
Fe1 C103 2.047(7)
Fe1 C201 2.049(12)
Fe1 C303 2.05(3)
Fe2 C605 2.010(18)
Fe2 C402 2.026(7)
Fe2 C503 2.029(12)
Fe2 C401 2.031(6)
Fe2 C604 2.032(16)
Fe2 C405 2.034(6)
Fe2 C601 2.035(16)
Fe2 C403 2.045(6)
Fe2 C602 2.05(2)
Fe2 C505 2.051(11)
Fe2 C404 2.052(7)
Fe2 C504 2.061(12)
Fe3 C702 2.013(7)
Fe3 C701 2.016(7)
Fe3 C801 2.018(7)
Fe3 C803 2.026(8)
Fe3 C804 2.033(7)
Fe3 C805 2.036(7)
Fe3 C705 2.037(6)
Fe3 C703 2.038(7)
Fe3 C802 2.053(8)
Fe3 C704 2.060(7)
C11 O11 1.146(8)
C12 O12 1.142(8)
C21 O21 1.123(8)
C22 O22 1.161(8)
C31 O31 1.119(8)
C32 O32 1.130(8)
C33 O33 1.134(9)
P1 C10 1.826(6)
P1 C111 1.827(7)
P1 C121 1.838(7)
C111 C112 1.382(9)
C111 C116 1.392(9)
C112 C113 1.371(10)
C112 H112 0.95
C113 C114 1.391(11)
C113 H113 0.95
C114 C115 1.379(11)
C114 H114 0.95
C115 C116 1.392(10)
C115 H115 0.95
C116 H116 0.95
C121 C126 1.384(10)
C121 C122 1.390(10)
C122 C123 1.393(11)
C122 H122 0.95
C123 C124 1.347(13)
C123 H123 0.95
C124 C125 1.388(12)
C124 H124 0.95
C125 C126 1.382(10)
C125 H125 0.95
C126 H126 0.95
C10 P2 1.840(6)
C10 H10A 0.99
C10 H10B 0.99
P2 C211 1.825(7)
P2 C221 1.836(6)
C211 C216 1.373(10)
C211 C212 1.390(9)
C212 C213 1.377(10)
C212 H212 0.95
C213 C214 1.374(12)
C213 H213 0.95
C214 C215 1.392(12)
C214 H214 0.95
C215 C216 1.391(11)
C215 H215 0.95
C216 H216 0.95
C221 C226 1.379(9)
C221 C222 1.380(9)
C222 C223 1.392(9)
C222 H222 0.95
C223 C224 1.366(10)
C223 H223 0.95
C224 C225 1.358(10)
C224 H224 0.95
C225 C226 1.398(9)
C225 H225 0.95
C226 H226 0.95
C1 C2 1.457(8)
C2 O2 1.226(8)
C2 C101 1.485(9)
C101 C105 1.428(10)
C101 C102 1.459(9)
C102 C103 1.413(10)
C102 H102 0.95
C103 C104 1.414(11)
C103 H103 0.95
C104 C105 1.428(10)
C104 H104 0.95
C105 H105 0.95
C201 C205 1.366(19)
C201 C202 1.469(16)
C201 H201 0.95
C202 C203 1.395(19)
C202 H202 0.95
C203 C204 1.403(17)
C203 H203 0.95
C204 C205 1.422(17)
C204 H204 0.95
C205 H205 0.95
C301 C305 1.33(3)
C301 C302 1.40(3)
C301 H301 0.95
C302 C303 1.47(3)
C302 H302 0.95
C303 C304 1.40(4)
C303 H303 0.95
C304 C305 1.58(3)
C304 H304 0.95
C305 H305 0.95
C41 O41 1.142(7)
C42 O42 1.140(8)
C51 O51 1.154(8)
C52 O52 1.135(8)
C61 O61 1.120(8)
C62 O62 1.137(8)
C63 O63 1.139(9)
P4 C411 1.836(7)
P4 C20 1.837(6)
P4 C421 1.845(6)
C411 C412 1.375(9)
C411 C416 1.399(9)
C412 C413 1.404(10)
C412 H412 0.95
C413 C414 1.365(10)
C413 H413 0.95
C414 C415 1.397(10)
C414 H414 0.95
C415 C416 1.365(10)
C415 H415 0.95
C416 H416 0.95
C421 C422 1.366(9)
C421 C426 1.381(9)
C422 C423 1.399(10)
C422 H422 0.95
C423 C424 1.377(11)
C423 H423 0.95
C424 C425 1.351(10)
C424 H424 0.95
C425 C426 1.405(10)
C425 H425 0.95
C426 H426 0.95
C20 P5 1.823(6)
C20 H20A 0.99
C20 H20B 0.99
P5 C511 1.824(7)
P5 C521 1.836(6)
C511 C516 1.376(9)
C511 C512 1.398(9)
C512 C513 1.390(10)
C512 H512 0.95
C513 C514 1.371(11)
C513 H513 0.95
C514 C515 1.397(10)
C514 H514 0.95
C515 C516 1.390(10)
C515 H515 0.95
C516 H516 0.95
C521 C526 1.377(9)
C521 C522 1.387(10)
C522 C523 1.396(10)
C522 H522 0.95
C523 C524 1.363(11)
C523 H523 0.95
C524 C525 1.364(11)
C524 H524 0.95
C525 C526 1.366(9)
C525 H525 0.95
C526 H526 0.95
C3 C4 1.485(8)
C4 O4 1.232(8)
C4 C401 1.473(9)
C401 C405 1.425(9)
C401 C402 1.444(9)
C402 C403 1.393(10)
C402 H402 0.95
C403 C404 1.418(10)
C403 H403 0.95
C404 C405 1.402(9)
C404 H404 0.95
C405 H405 0.95
C501 C505 1.415(12)
C501 C502 1.422(13)
C501 H501 0.95
C502 C503 1.456(14)
C502 H502 0.95
C503 C504 1.418(14)
C503 H503 0.95
C504 C505 1.416(14)
C504 H504 0.95
C505 H505 0.95
C601 C605 1.414(17)
C601 C602 1.414(18)
C601 H601 0.95
C602 C603 1.440(17)
C602 H602 0.95
C603 C604 1.423(16)
C603 H603 0.95
C604 C605 1.421(17)
C604 H604 0.95
C605 H605 0.95
C71 O71 1.121(7)
C72 O72 1.144(8)
C81 O81 1.146(8)
C82 O82 1.139(8)
C91 O91 1.124(8)
C92 O92 1.149(8)
C93 O93 1.142(8)
P7 C711 1.821(7)
P7 C30 1.832(6)
P7 C721 1.839(6)
C711 C712 1.395(9)
C711 C716 1.403(9)
C712 C713 1.388(9)
C712 H712 0.95
C713 C714 1.373(10)
C713 H713 0.95
C714 C715 1.390(10)
C714 H714 0.95
C715 C716 1.382(9)
C715 H715 0.95
C716 H716 0.95
C721 C722 1.388(9)
C721 C726 1.390(9)
C722 C723 1.380(9)
C722 H722 0.95
C723 C724 1.373(10)
C723 H723 0.95
C724 C725 1.365(10)
C724 H724 0.95
C725 C726 1.382(9)
C725 H725 0.95
C726 H726 0.95
C30 P8 1.844(6)
C30 H30A 0.99
C30 H30B 0.99
P8 C821 1.834(6)
P8 C811 1.842(7)
C811 C812 1.368(9)
C811 C816 1.394(10)
C812 C813 1.390(9)
C812 H812 0.95
C813 C814 1.384(10)
C813 H813 0.95
C814 C815 1.364(10)
C814 H814 0.95
C815 C816 1.392(10)
C815 H815 0.95
C816 H816 0.95
C821 C822 1.386(9)
C821 C826 1.395(9)
C822 C823 1.381(10)
C822 H822 0.95
C823 C824 1.392(10)
C823 H823 0.95
C824 C825 1.374(10)
C824 H824 0.95
C825 C826 1.383(9)
C825 H825 0.95
C826 H826 0.95
C5 C6 1.470(8)
C6 O6 1.234(8)
C6 C701 1.505(9)
C701 C705 1.422(10)
C701 C702 1.428(9)
C702 C703 1.407(10)
C702 H702 0.95
C703 C704 1.401(11)
C703 H703 0.95
C704 C705 1.450(9)
C704 H704 0.95
C705 H705 0.95
C801 C805 1.407(11)
C801 C802 1.434(11)
C801 H801 0.95
C802 C803 1.416(11)
C802 H802 0.95
C803 C804 1.396(12)
C803 H803 0.95
C804 C805 1.413(11)
C804 H804 0.95
C805 H805 0.95
